data_7702766
loop_
_publ_author_name
'Mays, Martin J.'
'Raithby, Paul R.'
'Sarveswaran, Koshala'
'Solan, Gregory A.'

_publ_section_title
;
 Perpendicular to parallel reorientation of a terminal alkyne on a
 mixed-metal triangle; synthesis and structural characterisation
;
_journal_issue 8
_journal_name_full 'Journal of the Chemical Society, Dalton Transactions'
_journal_page_first 1671
_journal_paper_doi 10.1039/b110874n
_journal_year 2002
_chemical_formula_sum 'C31 H21 Fe2 Mo O6 P'
_chemical_formula_weight 728.09
_space_group_IT_number 2
_space_group_name_Hall '-P 1'
_space_group_name_H-M_alt 'P -1'
_symmetry_space_group_name_H-M 'P -1'
_atom_sites_solution_hydrogens geom
_atom_sites_solution_primary direct
_atom_sites_solution_secondary difmap
_audit_creation_method SHELXL
_cell_angle_alpha 100.85(2)
_cell_angle_beta 111.250(10)
_cell_angle_gamma 74.77(2)
_cell_formula_units_Z 2
_cell_length_a 11.108(2)
_cell_length_b 13.177(3)
_cell_length_c 10.810(2)
_cell_measurement_reflns_used 25
_cell_measurement_temperature 293(2)
_cell_measurement_theta_max 25
_cell_measurement_theta_min 1
_cell_volume 1415.3(5)
_computing_cell_refinement 'standard MSC/Rigaku supplied software'
_computing_data_collection 'standard MSC/Rigaku supplied software'
_computing_data_reduction 'MSC teXsan'
_computing_molecular_graphics XP
_computing_structure_refinement 'SHELXL-93 (Sheldrick, 1993)'
_computing_structure_solution 'SHELXS-86 (Sheldrick, 1990)'
_diffrn_ambient_temperature 293(2)
_diffrn_measurement_device 'Rigaku AFC5-R'
_diffrn_measurement_method 'omega-2theta scans'
_diffrn_radiation_monochromator graphite
_diffrn_radiation_source 'fine-focus sealed tube'
_diffrn_radiation_type MoK\a
_diffrn_radiation_wavelength 0.71073
_diffrn_reflns_av_R_equivalents 0.0294
_diffrn_reflns_av_sigmaI/netI 0.0707
_diffrn_reflns_limit_h_max 13
_diffrn_reflns_limit_h_min 0
_diffrn_reflns_limit_k_max 15
_diffrn_reflns_limit_k_min -15
_diffrn_reflns_limit_l_max 11
_diffrn_reflns_limit_l_min -12
_diffrn_reflns_number 5255
_diffrn_reflns_theta_max 25.00
_diffrn_reflns_theta_min 2.72
_diffrn_standards_decay_% 4
_diffrn_standards_number 3
_exptl_absorpt_coefficient_mu 1.548
_exptl_absorpt_correction_T_max 0.999
_exptl_absorpt_correction_T_min 0.863
_exptl_absorpt_correction_type 'empirical (10 psi scans)'
_exptl_crystal_colour 'dark red'
_exptl_crystal_density_diffrn 1.709
_exptl_crystal_description block
_exptl_crystal_F_000 728
_exptl_crystal_size_max 0.2
_exptl_crystal_size_mid 0.2
_exptl_crystal_size_min 0.1
_refine_diff_density_max 0.624
_refine_diff_density_min -0.385
_refine_diff_density_rms 0.089
_refine_ls_extinction_method none
_refine_ls_goodness_of_fit_all 0.884
_refine_ls_goodness_of_fit_obs 0.829
_refine_ls_hydrogen_treatment constr
_refine_ls_matrix_type full
_refine_ls_number_parameters 374
_refine_ls_number_reflns 4964
_refine_ls_number_restraints 0
_refine_ls_restrained_S_all 1.015
_refine_ls_restrained_S_obs 0.829
_refine_ls_R_factor_all 0.0798
_refine_ls_R_factor_obs 0.0380
_refine_ls_shift/esd_max 0.121
_refine_ls_shift/esd_mean 0.010
_refine_ls_structure_factor_coef Fsqd
_refine_ls_weighting_details 'w=1/[\s^2^(Fo^2^)+(0.1000P)^2^+0.0000P] where P=(Fo^2^+2Fc^2^)/3'
_refine_ls_weighting_scheme calc
_refine_ls_wR_factor_all 0.1566
_refine_ls_wR_factor_obs 0.1076
_reflns_number_observed 3610
_reflns_number_total 4973
_reflns_observed_criterion >2sigma(I)
_cod_data_source_file b110874n.txt
_cod_data_source_block mm9605
_cod_depositor_comments
;
The following automatic conversions were performed:

data item '_refine_ls_weighting_scheme' value 'calc
w=1/[\s^2^(Fo^2^)+(0.1000P)^2^+0.0000P] where P=(Fo^2^+2Fc^2^)/3' was
changed to 'calc'. A new data item '_refine_ls_weighting_details' was
created with the value set to
'w=1/[\s^2^(Fo^2^)+(0.1000P)^2^+0.0000P] where P=(Fo^2^+2Fc^2^)/3'.

Automatic conversion script
Id: cif_fix_values 6909 2019-04-08 15:41:33Z antanas 
;
_cod_original_sg_symbol_H-M P-1
_cod_database_code 7702766

loop_
_symmetry_equiv_pos_as_xyz
'x, y, z'
'-x, -y, -z'

loop_
_atom_site_aniso_label
_atom_site_aniso_U_11
_atom_site_aniso_U_22
_atom_site_aniso_U_33
_atom_site_aniso_U_23
_atom_site_aniso_U_13
_atom_site_aniso_U_12
Mo1 0.0284(3) 0.0308(3) 0.0357(3) 0.0009(2) 0.0114(2) -0.0088(2)
Fe1 0.0359(4) 0.0364(4) 0.0327(4) 0.0010(3) 0.0115(3) -0.0149(3)
Fe2 0.0333(4) 0.0348(4) 0.0322(4) 0.0028(3) 0.0114(3) -0.0117(3)
P1 0.0279(7) 0.0338(7) 0.0384(7) 0.0030(6) 0.0101(6) -0.0104(5)
C1 0.050(4) 0.041(3) 0.033(3) 0.004(2) 0.012(3) -0.017(3)
O1 0.046(3) 0.087(4) 0.074(3) 0.012(3) 0.025(2) -0.018(2)
C2 0.040(3) 0.048(3) 0.048(3) 0.008(3) 0.018(3) -0.016(3)
O2 0.066(3) 0.083(3) 0.047(3) 0.026(2) 0.017(2) -0.021(3)
C3 0.045(3) 0.045(4) 0.046(3) -0.003(3) 0.010(3) -0.017(3)
O3 0.098(4) 0.039(3) 0.092(4) 0.012(3) 0.014(3) -0.017(3)
C4 0.043(3) 0.037(3) 0.037(3) 0.004(2) 0.016(3) -0.013(2)
O4 0.054(3) 0.060(3) 0.064(3) 0.009(2) 0.031(2) 0.000(2)
C5 0.034(3) 0.045(3) 0.048(3) 0.011(3) 0.013(3) -0.007(2)
O5 0.038(2) 0.067(3) 0.049(3) 0.019(2) 0.005(2) -0.002(2)
C6 0.060(4) 0.056(4) 0.041(4) -0.003(3) 0.024(3) -0.026(3)
O6 0.099(4) 0.124(5) 0.040(3) -0.013(3) 0.027(3) -0.067(4)
C7 0.062(4) 0.051(4) 0.045(3) -0.003(3) 0.023(3) -0.014(3)
C8 0.064(4) 0.054(4) 0.080(5) -0.013(4) 0.053(4) -0.019(3)
C9 0.035(3) 0.075(5) 0.068(5) -0.024(4) 0.020(3) 0.004(3)
C10 0.073(5) 0.038(3) 0.055(4) -0.001(3) 0.025(4) -0.001(3)
C11 0.053(4) 0.037(3) 0.068(4) -0.014(3) 0.031(3) -0.014(3)
C12 0.033(3) 0.035(3) 0.049(3) 0.003(2) 0.012(2) -0.011(2)
C13 0.039(3) 0.052(3) 0.046(3) 0.004(3) 0.012(3) -0.012(3)
C14 0.054(4) 0.070(4) 0.042(4) 0.008(3) 0.000(3) -0.021(3)
C15 0.038(4) 0.055(4) 0.063(4) 0.017(3) -0.007(3) -0.007(3)
C16 0.032(3) 0.067(5) 0.071(5) 0.007(4) 0.012(3) 0.004(3)
C17 0.035(3) 0.060(4) 0.046(3) -0.002(3) 0.011(3) -0.007(3)
C18 0.037(3) 0.041(3) 0.039(3) -0.003(2) 0.018(2) -0.013(2)
C19 0.034(3) 0.042(3) 0.067(4) 0.017(3) 0.010(3) -0.013(3)
C20 0.058(4) 0.049(4) 0.067(4) 0.019(3) 0.015(3) -0.005(3)
C21 0.075(5) 0.047(4) 0.060(4) 0.012(3) 0.024(4) -0.028(3)
C22 0.064(4) 0.061(4) 0.063(4) 0.008(3) 0.019(4) -0.039(4)
C23 0.047(3) 0.060(4) 0.042(3) 0.008(3) 0.012(3) -0.028(3)
C24 0.033(3) 0.030(3) 0.039(3) 0.001(2) 0.009(2) -0.010(2)
C25 0.031(3) 0.031(3) 0.033(3) 0.003(2) 0.007(2) -0.009(2)
C26 0.045(3) 0.036(3) 0.032(3) 0.004(2) 0.012(2) -0.010(2)
C27 0.042(3) 0.059(4) 0.044(3) 0.007(3) 0.012(3) -0.017(3)
C28 0.047(4) 0.066(4) 0.035(3) 0.010(3) 0.005(3) 0.003(3)
C29 0.068(5) 0.064(4) 0.046(4) 0.024(3) 0.018(3) 0.002(4)
C30 0.066(4) 0.074(5) 0.052(4) 0.019(3) 0.025(3) -0.019(4)
C31 0.046(3) 0.062(4) 0.044(3) 0.013(3) 0.016(3) -0.014(3)

loop_
_atom_site_label
_atom_site_type_symbol
_atom_site_fract_x
_atom_site_fract_y
_atom_site_fract_z
_atom_site_U_iso_or_equiv
_atom_site_thermal_displace_type
_atom_site_occupancy
_atom_site_calc_flag
_atom_site_refinement_flags
Mo1 Mo 0.20793(4) 0.82648(3) 0.27619(4) 0.0313(2) Uani 1 d .
Fe1 Fe 0.15893(7) 0.63371(6) 0.13661(7) 0.0339(2) Uani 1 d .
Fe2 Fe 0.31061(7) 0.72871(6) 0.09082(7) 0.0325(2) Uani 1 d .
P1 P 0.39662(13) 0.85264(11) 0.23278(14) 0.0330(3) Uani 1 d .
C1 C -0.0061(6) 0.6532(4) 0.1351(5) 0.0404(13) Uani 1 d .
O1 O -0.1117(5) 0.6672(4) 0.1377(5) 0.0659(13) Uani 1 d .
C2 C 0.2566(6) 0.7816(5) -0.0649(6) 0.0422(13) Uani 1 d .
O2 O 0.2186(5) 0.8167(4) -0.1641(4) 0.0621(12) Uani 1 d .
C3 C 0.1985(6) 0.4952(5) 0.1529(6) 0.0461(14) Uani 1 d .
O3 O 0.2263(6) 0.4078(4) 0.1684(6) 0.080(2) Uani 1 d .
C4 C 0.4509(6) 0.6475(4) 0.0546(5) 0.0375(12) Uani 1 d .
O4 O 0.5451(4) 0.6026(4) 0.0328(5) 0.0583(11) Uani 1 d .
C5 C 0.0967(5) 0.8302(5) 0.0882(6) 0.0417(13) Uani 1 d .
O5 O 0.0114(4) 0.8602(4) -0.0085(4) 0.0540(11) Uani 1 d .
C6 C 0.1312(6) 0.6186(5) -0.0400(6) 0.0487(15) Uani 1 d .
O6 O 0.0955(6) 0.5990(5) -0.1537(5) 0.081(2) Uani 1 d .
C7 C 0.2045(7) 0.8997(5) 0.4929(6) 0.052(2) Uani 1 d .
H7 H 0.2664 0.8738 0.5773 0.062 Uiso 1 calc R
C8 C 0.0833(7) 0.8734(5) 0.4220(7) 0.059(2) Uani 1 d .
H8 H 0.0457 0.8247 0.4480 0.071 Uiso 1 calc R
C9 C 0.0181(6) 0.9345(6) 0.3158(7) 0.066(2) Uani 1 d .
H9 H -0.0732 0.9371 0.2561 0.079 Uiso 1 calc R
C10 C 0.1013(7) 1.0007(5) 0.3179(7) 0.057(2) Uani 1 d .
H10 H 0.0777 1.0581 0.2618 0.068 Uiso 1 calc R
C11 C 0.2154(6) 0.9791(5) 0.4296(7) 0.052(2) Uani 1 d .
H11 H 0.2871 1.0178 0.4627 0.062 Uiso 1 calc R
C12 C 0.5588(5) 0.8115(4) 0.3571(6) 0.0385(12) Uani 1 d .
C13 C 0.5713(6) 0.8169(5) 0.4905(6) 0.0454(14) Uani 1 d .
H13 H 0.4977 0.8464 0.5172 0.055 Uiso 1 calc R
C14 C 0.6924(7) 0.7789(6) 0.5853(6) 0.058(2) Uani 1 d .
H14 H 0.6991 0.7827 0.6743 0.070 Uiso 1 calc R
C15 C 0.8017(6) 0.7357(5) 0.5461(7) 0.058(2) Uani 1 d .
H15 H 0.8823 0.7090 0.6083 0.069 Uiso 1 calc R
C16 C 0.7912(6) 0.7321(6) 0.4146(7) 0.061(2) Uani 1 d .
H16 H 0.8655 0.7045 0.3886 0.073 Uiso 1 calc R
C17 C 0.6711(6) 0.7692(5) 0.3208(6) 0.0495(15) Uani 1 d .
H17 H 0.6654 0.7658 0.2322 0.059 Uiso 1 calc R
C18 C 0.4025(5) 0.9722(4) 0.1762(5) 0.0375(12) Uani 1 d .
C19 C 0.2880(6) 1.0273(5) 0.0906(6) 0.0476(15) Uani 1 d .
H19 H 0.2100 1.0029 0.0635 0.057 Uiso 1 calc R
C20 C 0.2888(7) 1.1188(5) 0.0449(7) 0.059(2) Uani 1 d .
H20 H 0.2110 1.1559 -0.0114 0.070 Uiso 1 calc R
C21 C 0.4029(7) 1.1550(5) 0.0819(7) 0.056(2) Uani 1 d .
H21 H 0.4031 1.2157 0.0498 0.068 Uiso 1 calc R
C22 C 0.5178(7) 1.1007(5) 0.1674(7) 0.058(2) Uani 1 d .
H22 H 0.5953 1.1256 0.1936 0.070 Uiso 1 calc R
C23 C 0.5188(6) 1.0104(5) 0.2140(6) 0.0463(14) Uani 1 d .
H23 H 0.5970 0.9743 0.2709 0.056 Uiso 1 calc R
C24 C 0.3378(6) 0.6612(4) 0.2571(5) 0.0347(12) Uani 1 d .
H24 H 0.4176(54) 0.6265(43) 0.2845(53) 0.034(15) Uiso 1 d .
C25 C 0.2490(5) 0.6732(4) 0.3278(5) 0.0325(11) Uani 1 d .
C26 C 0.2716(5) 0.6313(4) 0.4536(5) 0.0372(12) Uani 1 d .
C27 C 0.3897(6) 0.6297(5) 0.5573(6) 0.0473(14) Uani 1 d .
H27 H 0.4566 0.6539 0.5470 0.057 Uiso 1 calc R
C28 C 0.4098(6) 0.5925(5) 0.6758(6) 0.054(2) Uani 1 d .
H28 H 0.4890 0.5945 0.7455 0.065 Uiso 1 calc R
C29 C 0.3155(7) 0.5529(5) 0.6927(6) 0.060(2) Uani 1 d .
H29 H 0.3307 0.5266 0.7724 0.072 Uiso 1 calc R
C30 C 0.1963(7) 0.5523(6) 0.5892(7) 0.060(2) Uani 1 d .
H30 H 0.1306 0.5264 0.5992 0.072 Uiso 1 calc R
C31 C 0.1763(6) 0.5909(5) 0.4705(6) 0.0491(15) Uani 1 d .
H31 H 0.0970 0.5896 0.4010 0.059 Uiso 1 calc R

loop_
_atom_type_symbol
_atom_type_description
_atom_type_scat_dispersion_real
_atom_type_scat_dispersion_imag
_atom_type_scat_source
C C 0.0033 0.0016 'International Tables Vol C Tables 4.2.6.8 and 6.1.1.4'
H H 0.0000 0.0000 'International Tables Vol C Tables 4.2.6.8 and 6.1.1.4'
O O 0.0106 0.0060 'International Tables Vol C Tables 4.2.6.8 and 6.1.1.4'
P P 0.1023 0.0942 'International Tables Vol C Tables 4.2.6.8 and 6.1.1.4'
Mo Mo -1.6832 0.6857 'International Tables Vol C Tables 4.2.6.8 and 6.1.1.4'
Fe Fe 0.3463 0.8444 'International Tables Vol C Tables 4.2.6.8 and 6.1.1.4'

loop_
_geom_angle_atom_site_label_1
_geom_angle_atom_site_label_2
_geom_angle_atom_site_label_3
_geom_angle
C5 Mo1 C25 108.9(2)
C5 Mo1 C24 97.8(2)
C25 Mo1 C24 37.3(2)
C5 Mo1 C10 88.7(2)
C25 Mo1 C10 143.8(2)
C24 Mo1 C10 172.2(2)
C5 Mo1 C9 83.8(2)
C25 Mo1 C9 113.3(3)
C24 Mo1 C9 149.4(2)
C10 Mo1 C9 35.4(2)
C5 Mo1 C11 122.3(2)
C25 Mo1 C11 124.4(2)
C24 Mo1 C11 137.7(2)
C10 Mo1 C11 34.9(2)
C9 Mo1 C11 57.6(2)
C5 Mo1 C8 112.6(3)
C25 Mo1 C8 85.8(2)
C24 Mo1 C8 122.4(2)
C10 Mo1 C8 58.0(2)
C9 Mo1 C8 34.4(3)
C11 Mo1 C8 57.0(2)
C5 Mo1 C7 141.0(2)
C25 Mo1 C7 91.3(2)
C24 Mo1 C7 117.2(2)
C10 Mo1 C7 58.3(2)
C9 Mo1 C7 57.4(2)
C11 Mo1 C7 34.6(2)
C8 Mo1 C7 34.1(2)
C5 Mo1 P1 92.8(2)
C25 Mo1 P1 108.83(15)
C24 Mo1 P1 74.12(14)
C10 Mo1 P1 101.4(2)
C9 Mo1 P1 136.4(2)
C11 Mo1 P1 89.7(2)
C8 Mo1 P1 145.2(2)
C7 Mo1 P1 112.2(2)
C5 Mo1 Fe2 60.9(2)
C25 Mo1 Fe2 82.46(14)
C24 Mo1 Fe2 48.57(14)
C10 Mo1 Fe2 133.2(2)
C9 Mo1 Fe2 144.7(2)
C11 Mo1 Fe2 139.7(2)
C8 Mo1 Fe2 163.3(2)
C7 Mo1 Fe2 157.4(2)
P1 Mo1 Fe2 50.93(4)
C5 Mo1 Fe1 63.9(2)
C25 Mo1 Fe1 45.29(14)
C24 Mo1 Fe1 45.84(14)
C10 Mo1 Fe1 141.9(2)
C9 Mo1 Fe1 111.3(2)
C11 Mo1 Fe1 163.4(2)
C8 Mo1 Fe1 106.7(2)
C7 Mo1 Fe1 130.1(2)
P1 Mo1 Fe1 105.75(4)
Fe2 Mo1 Fe1 56.69(3)
C1 Fe1 C3 94.8(3)
C1 Fe1 C6 100.0(3)
C3 Fe1 C6 95.5(3)
C1 Fe1 C25 100.4(2)
C3 Fe1 C25 94.3(2)
C6 Fe1 C25 156.4(2)
C1 Fe1 C24 141.0(2)
C3 Fe1 C24 95.8(2)
C6 Fe1 C24 116.1(2)
C25 Fe1 C24 41.4(2)
C1 Fe1 Fe2 140.8(2)
C3 Fe1 Fe2 123.5(2)
C6 Fe1 Fe2 70.7(2)
C25 Fe1 Fe2 86.03(15)
C24 Fe1 Fe2 51.2(2)
C1 Fe1 Mo1 97.2(2)
C3 Fe1 Mo1 142.5(2)
C6 Fe1 Mo1 117.0(2)
C25 Fe1 Mo1 48.56(15)
C24 Fe1 Mo1 54.4(2)
Fe2 Fe1 Mo1 58.65(3)
C4 Fe2 C2 89.8(3)
C4 Fe2 C24 96.5(2)
C2 Fe2 C24 169.1(2)
C4 Fe2 P1 101.4(2)
C2 Fe2 P1 102.9(2)
C24 Fe2 P1 84.67(15)
C4 Fe2 C5 167.3(2)
C2 Fe2 C5 80.1(2)
C24 Fe2 C5 92.4(2)
P1 Fe2 C5 88.44(15)
C4 Fe2 Fe1 116.5(2)
C2 Fe2 Fe1 118.6(2)
C24 Fe2 Fe1 50.5(2)
P1 Fe2 Fe1 121.89(5)
C5 Fe2 Fe1 63.11(14)
C4 Fe2 Mo1 146.8(2)
C2 Fe2 Mo1 119.7(2)
C24 Fe2 Mo1 57.2(2)
P1 Fe2 Mo1 59.81(4)
C5 Fe2 Mo1 45.70(14)
Fe1 Fe2 Mo1 64.65(3)
C18 P1 C12 106.0(2)
C18 P1 Fe2 120.8(2)
C12 P1 Fe2 117.0(2)
C18 P1 Mo1 124.5(2)
C12 P1 Mo1 116.4(2)
Fe2 P1 Mo1 69.25(4)
O1 C1 Fe1 178.0(5)
O2 C2 Fe2 178.0(5)
O3 C3 Fe1 177.3(5)
O4 C4 Fe2 174.4(5)
O5 C5 Mo1 159.9(5)
O5 C5 Fe2 124.2(4)
Mo1 C5 Fe2 73.4(2)
O6 C6 Fe1 166.9(5)
C8 C7 C11 107.2(6)
C8 C7 Mo1 72.4(4)
C11 C7 Mo1 72.0(4)
C7 C8 C9 109.4(6)
C7 C8 Mo1 73.5(4)
C9 C8 Mo1 72.5(4)
C8 C9 C10 108.0(6)
C8 C9 Mo1 73.2(4)
C10 C9 Mo1 71.8(4)
C11 C10 C9 106.3(6)
C11 C10 Mo1 73.3(4)
C9 C10 Mo1 72.8(4)
C7 C11 C10 109.0(6)
C7 C11 Mo1 73.4(3)
C10 C11 Mo1 71.8(4)
C13 C12 C17 118.0(5)
C13 C12 P1 120.4(4)
C17 C12 P1 121.5(5)
C12 C13 C14 121.2(6)
C15 C14 C13 119.5(6)
C16 C15 C14 119.8(6)
C15 C16 C17 120.6(6)
C16 C17 C12 120.9(6)
C19 C18 C23 118.4(5)
C19 C18 P1 118.7(4)
C23 C18 P1 122.9(4)
C18 C19 C20 120.3(6)
C21 C20 C19 120.7(6)
C20 C21 C22 119.4(6)
C23 C22 C21 120.7(6)
C22 C23 C18 120.4(6)
C25 C24 Fe1 67.6(3)
C25 C24 Fe2 128.8(4)
Fe1 C24 Fe2 78.3(2)
C25 C24 Mo1 63.4(3)
Fe1 C24 Mo1 79.8(2)
Fe2 C24 Mo1 74.2(2)
C24 C25 C26 128.9(5)
C24 C25 Fe1 71.1(3)
C26 C25 Fe1 135.0(4)
C24 C25 Mo1 79.3(3)
C26 C25 Mo1 132.7(4)
Fe1 C25 Mo1 86.2(2)
C27 C26 C31 117.9(5)
C27 C26 C25 120.9(5)
C31 C26 C25 121.1(5)
C28 C27 C26 120.9(6)
C29 C28 C27 121.1(6)
C28 C29 C30 119.0(6)
C29 C30 C31 119.5(6)
C26 C31 C30 121.5(6)

loop_
_geom_bond_atom_site_label_1
_geom_bond_atom_site_label_2
_geom_bond_distance
Mo1 C5 1.960(6)
Mo1 C25 2.087(5)
Mo1 C24 2.294(6)
Mo1 C10 2.334(6)
Mo1 C9 2.346(6)
Mo1 C11 2.352(6)
Mo1 C8 2.355(6)
Mo1 C7 2.370(6)
Mo1 P1 2.4260(14)
Mo1 Fe2 2.6246(10)
Mo1 Fe1 2.7773(11)
Fe1 C1 1.778(6)
Fe1 C3 1.789(6)
Fe1 C6 1.800(6)
Fe1 C25 1.978(5)
Fe1 C24 2.025(6)
Fe1 Fe2 2.5684(11)
Fe2 C4 1.771(6)
Fe2 C2 1.780(6)
Fe2 C24 2.045(5)
Fe2 P1 2.179(2)
Fe2 C5 2.394(6)
P1 C18 1.818(5)
P1 C12 1.831(6)
C1 O1 1.149(7)
C2 O2 1.139(7)
C3 O3 1.139(7)
C4 O4 1.141(7)
C5 O5 1.178(7)
C6 O6 1.147(7)
C7 C8 1.384(9)
C7 C11 1.406(9)
C8 C9 1.389(10)
C9 C10 1.422(10)
C10 C11 1.406(9)
C12 C13 1.386(8)
C12 C17 1.389(8)
C13 C14 1.396(8)
C14 C15 1.377(9)
C15 C16 1.377(9)
C16 C17 1.382(8)
C18 C19 1.384(8)
C18 C23 1.404(7)
C19 C20 1.391(8)
C20 C21 1.368(9)
C21 C22 1.382(9)
C22 C23 1.373(8)
C24 C25 1.414(7)
C25 C26 1.476(7)
C26 C27 1.380(8)
C26 C31 1.382(8)
C27 C28 1.380(8)
C28 C29 1.366(9)
C29 C30 1.390(9)
C30 C31 1.390(8)
